data_7215331
loop_
_publ_author_name
'Rademeyer, Melanie'
'Tsouris, Christos'
'Billing, David G.'
'Lemmerer, Andreas'
'Charmant, Jonathan'

_publ_section_title
;
 Robust motifs in 2-phenylethylammonium and related tetrahalometallates
;
_journal_issue 10
_journal_name_full CrystEngComm
_journal_page_first 3485
_journal_paper_doi 10.1039/c0ce00634c
_journal_volume 13
_journal_year 2011
_chemical_formula_moiety '2(C8 H12 N), I4 Zn'
_chemical_formula_sum 'C16 H24 I4 N2 Zn'
_chemical_formula_weight 817.34
_chemical_name_systematic
;
?
;
_space_group_IT_number 14
_symmetry_cell_setting monoclinic
_symmetry_space_group_name_Hall '-P 2ybc'
_symmetry_space_group_name_H-M 'P 1 21/c 1'
_atom_sites_solution_hydrogens geom
_atom_sites_solution_primary direct
_atom_sites_solution_secondary difmap
_audit_creation_method SHELXL-97
_cell_angle_alpha 90.00
_cell_angle_beta 90.202(4)
_cell_angle_gamma 90.00
_cell_formula_units_Z 4
_cell_length_a 8.2036(4)
_cell_length_b 26.8324(16)
_cell_length_c 10.9880(6)
_cell_measurement_reflns_used 3945
_cell_measurement_temperature 293(2)
_cell_measurement_theta_max 31.8412
_cell_measurement_theta_min 3.2813
_cell_volume 2418.7(2)
_computing_cell_refinement 'Bruker SMART'
_computing_data_collection 'Bruker SMART'
_computing_data_reduction 'Bruker SHELXTL'
_computing_molecular_graphics 'ORTEP-3 for Windows (Farrugia, 1997) and Mercury (Bruno et al, 2002)'
_computing_publication_material 'PLATON (Spek, 2000) and WinGX (Farrugia, 1999)'
_computing_structure_refinement 'SHELXL-97 (Sheldrick, 1997)'
_computing_structure_solution 'SHELXS-97 (Sheldrick, 1997)'
_diffrn_ambient_temperature 293(2)
_diffrn_measured_fraction_theta_full 1.000
_diffrn_measured_fraction_theta_max 0.998
_diffrn_measurement_device_type 'CCD area detector'
_diffrn_measurement_method 'phi and omega scans'
_diffrn_radiation_monochromator graphite
_diffrn_radiation_source 'fine-focus sealed tube'
_diffrn_radiation_type MoK\a
_diffrn_radiation_wavelength 0.71073
_diffrn_reflns_av_R_equivalents 0.0860
_diffrn_reflns_av_sigmaI/netI 0.0455
_diffrn_reflns_limit_h_max 10
_diffrn_reflns_limit_h_min -10
_diffrn_reflns_limit_k_max 35
_diffrn_reflns_limit_k_min -35
_diffrn_reflns_limit_l_max 14
_diffrn_reflns_limit_l_min -13
_diffrn_reflns_number 28909
_diffrn_reflns_theta_full 25.00
_diffrn_reflns_theta_max 28.31
_diffrn_reflns_theta_min 1.52
_exptl_absorpt_coefficient_mu 6.122
_exptl_absorpt_correction_T_max 0.3740
_exptl_absorpt_correction_T_min 0.1498
_exptl_absorpt_correction_type integration
_exptl_absorpt_process_details 'Bruker XPREP (Bruker, 1999)'
_exptl_crystal_colour colourless
_exptl_crystal_density_diffrn 2.245
_exptl_crystal_density_method 'not measured'
_exptl_crystal_description block
_exptl_crystal_F_000 1504
_exptl_crystal_size_max 0.46
_exptl_crystal_size_mid 0.44
_exptl_crystal_size_min 0.12
_refine_diff_density_max 1.882
_refine_diff_density_min -1.644
_refine_diff_density_rms 0.214
_refine_ls_extinction_method none
_refine_ls_goodness_of_fit_ref 1.089
_refine_ls_hydrogen_treatment constr
_refine_ls_matrix_type full
_refine_ls_number_parameters 199
_refine_ls_number_reflns 6006
_refine_ls_number_restraints 88
_refine_ls_restrained_S_all 1.097
_refine_ls_R_factor_all 0.0793
_refine_ls_R_factor_gt 0.0592
_refine_ls_shift/su_max 0.001
_refine_ls_shift/su_mean 0.000
_refine_ls_structure_factor_coef Fsqd
_refine_ls_weighting_details 'calc w=1/[\s^2^(Fo^2^)+(0.0529P)^2^+15.2539P] where P=(Fo^2^+2Fc^2^)/3'
_refine_ls_weighting_scheme calc
_refine_ls_wR_factor_gt 0.1490
_refine_ls_wR_factor_ref 0.1603
_reflns_number_gt 4464
_reflns_number_total 6006
_reflns_threshold_expression >2sigma(I)
_cod_data_source_file c0ce00634c.txt
_cod_data_source_block ZnI(3)
_cod_original_sg_symbol_H-M P21/c
_cod_database_code 7215331

loop_
_symmetry_equiv_pos_as_xyz
'x, y, z'
'-x, y+1/2, -z+1/2'
'-x, -y, -z'
'x, -y-1/2, z-1/2'

loop_
_atom_site_label
_atom_site_type_symbol
_atom_site_fract_x
_atom_site_fract_y
_atom_site_fract_z
_atom_site_U_iso_or_equiv
_atom_site_adp_type
_atom_site_occupancy
_atom_site_symmetry_multiplicity
_atom_site_calc_flag
_atom_site_refinement_flags
C16 C 0.3116(18) 0.7114(7) 0.6779(12) 0.106(5) Uani 1 1 d .
H16 H 0.3477 0.6870 0.6243 0.127 Uiso 1 1 calc R
C11 C 0.2216(12) 0.6981(3) 0.7781(10) 0.068(2) Uani 1 1 d D
C12 C 0.1726(14) 0.7366(5) 0.8547(11) 0.080(3) Uani 1 1 d .
H12 H 0.1141 0.7292 0.9247 0.096 Uiso 1 1 calc R
C13 C 0.2100(18) 0.7860(5) 0.8280(16) 0.104(5) Uani 1 1 d .
H13 H 0.1734 0.8115 0.8783 0.124 Uiso 1 1 calc R
C1 C 0.193(2) 0.3678(4) 0.5668(13) 0.116(4) Uani 1 1 d DU
H1A H 0.1552 0.3571 0.6463 0.139 Uiso 1 1 calc R
H1B H 0.1041 0.3639 0.5090 0.139 Uiso 1 1 calc R
N1 N 0.2491(15) 0.4227(3) 0.5713(8) 0.091(3) Uani 1 1 d DU
H1E H 0.3445 0.4256 0.5337 0.136 Uiso 1 1 calc R
H1D H 0.2598 0.4322 0.6485 0.136 Uiso 1 1 calc R
H1C H 0.1755 0.4418 0.5344 0.136 Uiso 1 1 calc R
C2 C 0.3346(17) 0.3382(3) 0.5291(14) 0.117(4) Uani 1 1 d DU
H2A H 0.4203 0.3392 0.5901 0.141 Uiso 1 1 calc R
H2B H 0.3778 0.3499 0.4522 0.141 Uiso 1 1 calc R
C14 C 0.300(2) 0.7965(7) 0.7285(18) 0.116(5) Uani 1 1 d U
H14 H 0.3269 0.8295 0.7114 0.140 Uiso 1 1 calc R
C15 C 0.349(2) 0.7611(8) 0.6561(15) 0.121(5) Uani 1 1 d U
H15 H 0.4103 0.7693 0.5881 0.145 Uiso 1 1 calc R
C3 C 0.2630(12) 0.28507(18) 0.5166(6) 0.099(3) Uani 1 1 d GDU
C4 C 0.3278(10) 0.2532(2) 0.6038(5) 0.087(3) Uani 1 1 d GU
H4 H 0.3828 0.2661 0.6709 0.104 Uiso 1 1 calc R
C5 C 0.3105(9) 0.2019(2) 0.5909(6) 0.075(2) Uani 1 1 d GU
H5 H 0.3539 0.1806 0.6493 0.090 Uiso 1 1 calc R
C6 C 0.2284(9) 0.18255(19) 0.4906(7) 0.080(2) Uani 1 1 d GU
H6 H 0.2168 0.1483 0.4819 0.096 Uiso 1 1 calc R
C7 C 0.1635(9) 0.2145(3) 0.4033(6) 0.090(3) Uani 1 1 d GU
H7 H 0.1085 0.2015 0.3363 0.108 Uiso 1 1 calc R
C8 C 0.1808(11) 0.2657(3) 0.4163(6) 0.102(3) Uani 1 1 d GU
H8 H 0.1374 0.2871 0.3579 0.122 Uiso 1 1 calc R
C10 C 0.1609(13) 0.6461(4) 0.8014(15) 0.102(4) Uani 1 1 d D
H10B H 0.0723 0.6473 0.8596 0.122 Uiso 1 1 calc R
H10A H 0.1187 0.6321 0.7262 0.122 Uiso 1 1 calc R
N2 N 0.2380(14) 0.5619(3) 0.8677(10) 0.089(3) Uani 1 1 d D
H2C H 0.2489 0.5540 0.9460 0.133 Uiso 1 1 calc R
H2E H 0.2992 0.5416 0.8230 0.133 Uiso 1 1 calc R
H2D H 0.1340 0.5588 0.8457 0.133 Uiso 1 1 calc R
C9 C 0.2909(14) 0.6138(4) 0.8489(13) 0.093(4) Uani 1 1 d D
H9B H 0.3296 0.6272 0.9257 0.111 Uiso 1 1 calc R
H9A H 0.3814 0.6141 0.7923 0.111 Uiso 1 1 calc R
Zn1 Zn 0.25754(11) 0.52730(4) 0.26486(9) 0.0495(2) Uani 1 1 d .
I4 I 0.51546(7) 0.55940(3) 0.15211(6) 0.0656(2) Uani 1 1 d .
I3 I 0.00225(7) 0.56290(3) 0.15300(7) 0.0743(2) Uani 1 1 d .
I1 I 0.24751(10) 0.43073(2) 0.24322(6) 0.0711(2) Uani 1 1 d .
I2 I 0.25514(10) 0.55459(2) 0.49415(6) 0.0696(2) Uani 1 1 d .

loop_
_atom_site_aniso_label
_atom_site_aniso_U_11
_atom_site_aniso_U_22
_atom_site_aniso_U_33
_atom_site_aniso_U_23
_atom_site_aniso_U_13
_atom_site_aniso_U_12
C16 0.102(10) 0.139(14) 0.077(8) -0.008(8) 0.011(7) 0.003(9)
C11 0.071(6) 0.065(6) 0.068(6) 0.000(5) -0.007(5) -0.004(5)
C12 0.080(7) 0.084(8) 0.076(7) -0.005(6) 0.001(5) 0.006(6)
C13 0.098(10) 0.072(9) 0.140(13) -0.020(8) -0.022(9) 0.017(7)
C1 0.205(13) 0.052(4) 0.091(8) 0.005(6) 0.008(9) 0.004(6)
N1 0.173(10) 0.046(4) 0.054(5) 0.006(4) -0.011(6) -0.009(5)
C2 0.182(11) 0.064(4) 0.106(8) 0.011(5) -0.007(8) 0.004(5)
C14 0.104(10) 0.101(11) 0.144(13) 0.050(8) -0.037(10) -0.023(8)
C15 0.116(11) 0.152(14) 0.094(10) 0.053(9) 0.001(8) -0.026(11)
C3 0.191(10) 0.054(4) 0.052(5) 0.002(3) -0.015(5) 0.008(5)
C4 0.129(8) 0.063(4) 0.067(5) 0.012(4) -0.022(5) -0.023(6)
C5 0.076(6) 0.055(4) 0.093(6) 0.016(4) 0.001(5) 0.002(4)
C6 0.077(6) 0.058(5) 0.104(7) -0.024(4) 0.024(5) -0.004(4)
C7 0.098(7) 0.106(6) 0.067(5) -0.033(5) 0.003(5) -0.007(6)
C8 0.154(9) 0.091(5) 0.061(5) -0.009(5) -0.021(5) 0.034(7)
C10 0.070(7) 0.087(9) 0.148(13) 0.001(9) -0.011(8) -0.006(6)
N2 0.110(8) 0.069(6) 0.087(7) -0.012(5) 0.002(6) 0.008(5)
C9 0.086(8) 0.079(8) 0.114(10) 0.025(7) -0.005(7) -0.005(6)
Zn1 0.0430(5) 0.0474(5) 0.0581(6) 0.0002(4) 0.0005(4) 0.0007(4)
I4 0.0440(3) 0.0776(4) 0.0752(4) 0.0055(3) 0.0077(3) -0.0078(3)
I3 0.0455(3) 0.0909(5) 0.0863(5) 0.0082(4) -0.0076(3) 0.0151(3)
I1 0.1103(6) 0.0431(3) 0.0599(4) -0.0080(3) 0.0012(3) -0.0032(3)
I2 0.0999(5) 0.0519(3) 0.0570(4) -0.0092(3) 0.0044(3) -0.0012(3)

loop_
_atom_type_symbol
_atom_type_description
_atom_type_scat_dispersion_real
_atom_type_scat_dispersion_imag
_atom_type_scat_source
C C 0.0033 0.0016 'International Tables Vol C Tables 4.2.6.8 and 6.1.1.4'
H H 0.0000 0.0000 'International Tables Vol C Tables 4.2.6.8 and 6.1.1.4'
Zn Zn 0.2839 1.4301 'International Tables Vol C Tables 4.2.6.8 and 6.1.1.4'
I I -0.4742 1.8119 'International Tables Vol C Tables 4.2.6.8 and 6.1.1.4'
N N 0.0061 0.0033 'International Tables Vol C Tables 4.2.6.8 and 6.1.1.4'

loop_
_geom_angle_atom_site_label_1
_geom_angle_atom_site_label_2
_geom_angle_atom_site_label_3
_geom_angle
C11 C16 C15 120.5(15)
C11 C16 H16 119.8
C15 C16 H16 119.8
C16 C11 C12 116.6(11)
C16 C11 C10 123.9(12)
C12 C11 C10 119.2(11)
C13 C12 C11 121.0(12)
C13 C12 H12 119.5
C11 C12 H12 119.5
C14 C13 C12 119.5(14)
C14 C13 H13 120.3
C12 C13 H13 120.3
C2 C1 N1 106.7(10)
C2 C1 H1A 110.4
N1 C1 H1A 110.4
C2 C1 H1B 110.4
N1 C1 H1B 110.4
H1A C1 H1B 108.6
C1 N1 H1E 109.5
C1 N1 H1D 109.5
H1E N1 H1D 109.5
C1 N1 H1C 109.5
H1E N1 H1C 109.5
H1D N1 H1C 109.5
C1 C2 C3 102.8(8)
C1 C2 H2A 111.2
C3 C2 H2A 111.2
C1 C2 H2B 111.2
C3 C2 H2B 111.2
H2A C2 H2B 109.1
C15 C14 C13 120.7(16)
C15 C14 H14 119.7
C13 C14 H14 119.7
C14 C15 C16 121.8(16)
C14 C15 H15 119.1
C16 C15 H15 119.1
C4 C3 C8 120.0
C4 C3 C2 111.2(7)
C8 C3 C2 126.7(7)
C3 C4 C5 120.0
C3 C4 H4 120.0
C5 C4 H4 120.0
C6 C5 C4 120.0
C6 C5 H5 120.0
C4 C5 H5 120.0
C5 C6 C7 120.0
C5 C6 H6 120.0
C7 C6 H6 120.0
C8 C7 C6 120.0
C8 C7 H7 120.0
C6 C7 H7 120.0
C7 C8 C3 120.0
C7 C8 H8 120.0
C3 C8 H8 120.0
C9 C10 C11 111.6(9)
C9 C10 H10B 109.3
C11 C10 H10B 109.3
C9 C10 H10A 109.3
C11 C10 H10A 109.3
H10B C10 H10A 108.0
C9 N2 H2C 109.5
C9 N2 H2E 109.5
H2C N2 H2E 109.5
C9 N2 H2D 109.5
H2C N2 H2D 109.5
H2E N2 H2D 109.5
C10 C9 N2 113.2(10)
C10 C9 H9B 108.9
N2 C9 H9B 108.9
C10 C9 H9A 108.9
N2 C9 H9A 108.9
H9B C9 H9A 107.7
I4 Zn1 I1 108.15(4)
I4 Zn1 I3 107.91(4)
I1 Zn1 I3 107.26(4)
I4 Zn1 I2 111.94(4)
I1 Zn1 I2 111.42(4)
I3 Zn1 I2 109.98(4)

loop_
_geom_bond_atom_site_label_1
_geom_bond_atom_site_label_2
_geom_bond_distance
C16 C11 1.375(16)
C16 C15 1.39(2)
C16 H16 0.9300
C11 C12 1.392(15)
C11 C10 1.504(8)
C12 C13 1.392(19)
C12 H12 0.9300
C13 C14 1.35(2)
C13 H13 0.9300
C1 C2 1.468(19)
C1 N1 1.544(14)
C1 H1A 0.9700
C1 H1B 0.9700
N1 H1E 0.8900
N1 H1D 0.8900
N1 H1C 0.8900
C2 C3 1.547(8)
C2 H2A 0.9700
C2 H2B 0.9700
C14 C15 1.31(2)
C14 H14 0.9300
C15 H15 0.9300
C3 C4 1.3900
C3 C8 1.3900
C4 C5 1.3900
C4 H4 0.9300
C5 C6 1.3900
C5 H5 0.9300
C6 C7 1.3900
C6 H6 0.9300
C7 C8 1.3900
C7 H7 0.9300
C8 H8 0.9300
C10 C9 1.469(9)
C10 H10B 0.9700
C10 H10A 0.9700
N2 C9 1.474(14)
N2 H2C 0.8900
N2 H2E 0.8900
N2 H2D 0.8900
C9 H9B 0.9700
C9 H9A 0.9700
Zn1 I4 2.6023(11)
Zn1 I1 2.6032(12)
Zn1 I3 2.6061(11)
Zn1 I2 2.6239(12)

loop_
_geom_hbond_atom_site_label_D
_geom_hbond_atom_site_label_H
_geom_hbond_atom_site_label_A
_geom_hbond_distance_DH
_geom_hbond_distance_HA
_geom_hbond_distance_DA
_geom_hbond_angle_DHA
_geom_hbond_site_symmetry_A
N1 H1D I4 0.89 2.87 3.627(10) 144.3 3_666
N1 H1D I3 0.89 3.07 3.690(10) 128.5 3_566
N1 H1C I2 0.89 3.13 3.640(8) 118.8 .
N2 H2C I3 0.89 3.06 3.689(11) 129.5 1_556
N2 H2C I4 0.89 3.15 3.860(11) 138.7 1_556
N2 H2E I4 0.89 3.12 3.838(9) 139.3 3_666
N2 H2D I1 0.89 3.29 4.166(11) 169.5 3_566

loop_
_geom_torsion_atom_site_label_1
_geom_torsion_atom_site_label_2
_geom_torsion_atom_site_label_3
_geom_torsion_atom_site_label_4
_geom_torsion
C15 C16 C11 C12 0(2)
C15 C16 C11 C10 173.3(13)
C16 C11 C12 C13 1.8(18)
C10 C11 C12 C13 -172.3(11)
C11 C12 C13 C14 -2(2)
N1 C1 C2 C3 -175.3(9)
C12 C13 C14 C15 1(2)
C13 C14 C15 C16 0(3)
C11 C16 C15 C14 0(3)
C1 C2 C3 C4 -113.3(10)
C1 C2 C3 C8 83.4(12)
C8 C3 C4 C5 0.0
C2 C3 C4 C5 -164.5(8)
C3 C4 C5 C6 0.0
C4 C5 C6 C7 0.0
C5 C6 C7 C8 0.0
C6 C7 C8 C3 0.0
C4 C3 C8 C7 0.0
C2 C3 C8 C7 161.9(10)
C16 C11 C10 C9 78.2(17)
C12 C11 C10 C9 -108.2(14)
C11 C10 C9 N2 -177.4(11)
